data_7000175
loop_
_publ_author_name
'Arnanz, Avelina'
'Marcos, Mar\'ia-Luisa'
'Delgado, Salom\'e'
'Gonz\'alez-Velasco, Jaime'
'Moreno, Consuelo'

_publ_section_title
;
 Electronic communication through a poly-yne carbonyldicobalt complex
 containing an open linear triosmium cluster
;
_journal_issue 1
_journal_name_full 'Dalton Transactions'
_journal_page_first 168
_journal_page_last 176
_journal_paper_doi 10.1039/b812195h
_journal_year 2009
_chemical_formula_moiety 3,3'-[Co2(CO)4(dmpm){(SiMe3C2)}]-C4H2S]2-4,4'-(CC)2
_chemical_formula_sum 'C40 H50 Co4 O8 P4 S2 Si2'
_chemical_formula_weight 1138.70
_chemical_name_common
;
1,4-(Bis-4,4'-
(tetracarbonyl(bisdimethylphosphinemethane)dicobalt) -3,3'-
(trimethylsilylethynyl)thiophene))-1,3-butadiyne
;
_chemical_name_systematic
;
1,4-[Bis-4,4'-(tetracarbonyl(bisdimethylphosphinemethane)dicobalt)
-3,3'-(trimethylsilylethynyl)thiophene)]-1,3-butadiyne
;
_space_group_IT_number 2
_symmetry_cell_setting triclinic
_symmetry_space_group_name_Hall '-P 1'
_symmetry_space_group_name_H-M 'P -1'
_atom_sites_solution_hydrogens geom
_atom_sites_solution_primary direct
_atom_sites_solution_secondary difmap
_audit_creation_method SHELXL-97
_cell_angle_alpha 88.175(1)
_cell_angle_beta 81.542(1)
_cell_angle_gamma 70.015(1)
_cell_formula_units_Z 1
_cell_length_a 9.0069(1)
_cell_length_b 10.3126(1)
_cell_length_c 14.5585(2)
_cell_measurement_reflns_used 999
_cell_measurement_temperature 100(2)
_cell_measurement_theta_max 58.59
_cell_measurement_theta_min 4.52
_cell_volume 1256.76(3)
_computing_cell_refinement 'Bruker SMART'
_computing_data_collection 'Bruker SMART'
_computing_data_reduction 'Bruker SAINT'
_computing_molecular_graphics 'Bruker SHELXTL'
_computing_publication_material 'Bruker SHELXTL'
_computing_structure_refinement 'SHELXL-97 (Sheldrick, 1997)'
_computing_structure_solution 'SHELXS-97 (Sheldrick, 1990)'
_diffrn_ambient_temperature 100(2)
_diffrn_measured_fraction_theta_full 0.910
_diffrn_measured_fraction_theta_max 0.910
_diffrn_measurement_device_type 'CCD area detector'
_diffrn_measurement_method 'phi and omega scans'
_diffrn_radiation_monochromator graphite
_diffrn_radiation_source 'fine-focus sealed tube'
_diffrn_radiation_type CuK\a
_diffrn_radiation_wavelength 1.54178
_diffrn_reflns_av_R_equivalents 0.0282
_diffrn_reflns_av_sigmaI/netI 0.0360
_diffrn_reflns_limit_h_max 9
_diffrn_reflns_limit_h_min -10
_diffrn_reflns_limit_k_max 12
_diffrn_reflns_limit_k_min -11
_diffrn_reflns_limit_l_max 17
_diffrn_reflns_limit_l_min -17
_diffrn_reflns_number 7855
_diffrn_reflns_theta_full 65.28
_diffrn_reflns_theta_max 65.28
_diffrn_reflns_theta_min 3.07
_exptl_absorpt_coefficient_mu 12.975
_exptl_absorpt_correction_T_max 0.523
_exptl_absorpt_correction_T_min 0.452
_exptl_absorpt_correction_type multi-scan
_exptl_absorpt_process_details 'SADABS (Sheldrick, 2001)'
_exptl_crystal_colour red
_exptl_crystal_density_diffrn 1.505
_exptl_crystal_density_method 'not measured'
_exptl_crystal_description prismatic
_exptl_crystal_F_000 582
_exptl_crystal_size_max 0.12
_exptl_crystal_size_mid 0.06
_exptl_crystal_size_min 0.05
_refine_diff_density_max 0.483
_refine_diff_density_min -0.224
_refine_diff_density_rms 0.070
_refine_ls_extinction_method none
_refine_ls_goodness_of_fit_ref 1.053
_refine_ls_hydrogen_treatment constr
_refine_ls_matrix_type full
_refine_ls_number_parameters 278
_refine_ls_number_reflns 3927
_refine_ls_number_restraints 0
_refine_ls_restrained_S_all 1.053
_refine_ls_R_factor_all 0.0346
_refine_ls_R_factor_gt 0.0322
_refine_ls_shift/su_max 0.000
_refine_ls_shift/su_mean 0.000
_refine_ls_structure_factor_coef Fsqd
_refine_ls_weighting_details 'calc w=1/[\s^2^(Fo^2^)+(0.0516P)^2^+0.2546P] where P=(Fo^2^+2Fc^2^)/3'
_refine_ls_weighting_scheme calc
_refine_ls_wR_factor_gt 0.0835
_refine_ls_wR_factor_ref 0.0849
_reflns_number_gt 3656
_reflns_number_total 3927
_reflns_threshold_expression >2sigma(I)
_cod_data_source_file b812195h.txt
_cod_data_source_block 1
_cod_depositor_comments
;
The following automatic conversions were performed:
'_symmetry_cell_setting' value 'Triclinic' changed to 'triclinic'
according to '/home/saulius/struct/CIF-dictionaries/cif_core.dic'
dictionary named 'cif_core.dic' version 2.4.1 from 2010-06-29.

Automatic conversion script
Id: cif_fix_enum 1527 2010-12-29 10:47:43Z saulius 
;
_cod_original_sg_symbol_H-M P-1
_cod_database_code 7000175

loop_
_symmetry_equiv_pos_as_xyz
'x, y, z'
'-x, -y, -z'

loop_
_atom_site_label
_atom_site_type_symbol
_atom_site_fract_x
_atom_site_fract_y
_atom_site_fract_z
_atom_site_U_iso_or_equiv
_atom_site_adp_type
_atom_site_occupancy
_atom_site_symmetry_multiplicity
_atom_site_calc_flag
_atom_site_refinement_flags
_atom_site_disorder_assembly
_atom_site_disorder_group
Co1 Co 0.44378(5) 0.13881(4) 0.16708(3) 0.01350(12) Uani 1 1 d . . .
Co2 Co 0.46912(5) 0.24994(4) 0.30917(3) 0.01481(12) Uani 1 1 d . . .
C1 C 0.0149(3) 0.5076(3) 0.4529(2) 0.0208(6) Uani 1 1 d . . .
C2 C 0.0418(3) 0.5202(3) 0.3702(2) 0.0196(6) Uani 1 1 d . . .
C3 C 0.0636(3) 0.5334(3) 0.27216(19) 0.0172(5) Uani 1 1 d . . .
C4 C -0.0247(3) 0.6453(3) 0.2273(2) 0.0217(6) Uani 1 1 d . . .
H4 H -0.1008 0.7256 0.2581 0.026 Uiso 1 1 calc R . .
C5 C 0.1605(3) 0.4648(3) 0.11877(19) 0.0197(6) Uani 1 1 d . . .
H5 H 0.2231 0.4090 0.0668 0.024 Uiso 1 1 calc R . .
C6 C 0.1747(3) 0.4270(3) 0.20909(18) 0.0162(5) Uani 1 1 d . . .
C7 C 0.2870(3) 0.2985(3) 0.23832(17) 0.0140(5) Uani 1 1 d . . .
C8 C 0.2958(3) 0.1835(3) 0.28687(18) 0.0155(5) Uani 1 1 d . . .
C9 C 0.1299(4) -0.0241(3) 0.2745(2) 0.0267(6) Uani 1 1 d . . .
H9A H 0.0551 0.0442 0.2397 0.040 Uiso 1 1 calc R . .
H9B H 0.0750 -0.0806 0.3104 0.040 Uiso 1 1 calc R . .
H9C H 0.2194 -0.0833 0.2311 0.040 Uiso 1 1 calc R . .
C10 C 0.3632(3) -0.0661(3) 0.41101(19) 0.0232(6) Uani 1 1 d . . .
H10A H 0.4534 -0.1135 0.3636 0.035 Uiso 1 1 calc R . .
H10B H 0.3186 -0.1333 0.4418 0.035 Uiso 1 1 calc R . .
H10C H 0.4000 -0.0214 0.4570 0.035 Uiso 1 1 calc R . .
C11 C 0.0426(4) 0.1664(3) 0.4467(2) 0.0320(7) Uani 1 1 d . . .
H11A H 0.0876 0.2026 0.4931 0.048 Uiso 1 1 calc R . .
H11B H -0.0124 0.1057 0.4768 0.048 Uiso 1 1 calc R . .
H11C H -0.0334 0.2432 0.4182 0.048 Uiso 1 1 calc R . .
C12 C 0.5861(3) 0.3980(3) 0.11961(18) 0.0190(6) Uani 1 1 d . . .
H12A H 0.4882 0.4640 0.0995 0.023 Uiso 1 1 calc R . .
H12B H 0.6784 0.4241 0.0909 0.023 Uiso 1 1 calc R . .
C13 C 0.8233(3) 0.1282(3) 0.0860(2) 0.0237(6) Uani 1 1 d . . .
H13A H 0.8537 0.0380 0.0550 0.036 Uiso 1 1 calc R . .
H13B H 0.8422 0.1151 0.1508 0.036 Uiso 1 1 calc R . .
H13C H 0.8874 0.1806 0.0542 0.036 Uiso 1 1 calc R . .
C14 C 0.6066(3) 0.2414(3) -0.04190(19) 0.0215(6) Uani 1 1 d . . .
H14A H 0.6856 0.2829 -0.0693 0.032 Uiso 1 1 calc R . .
H14B H 0.4999 0.3011 -0.0525 0.032 Uiso 1 1 calc R . .
H14C H 0.6314 0.1505 -0.0708 0.032 Uiso 1 1 calc R . .
C15 C 0.7694(4) 0.3930(3) 0.2662(2) 0.0325(7) Uani 1 1 d . . .
H15A H 0.8034 0.4605 0.2279 0.049 Uiso 1 1 calc R . .
H15B H 0.8441 0.2999 0.2494 0.049 Uiso 1 1 calc R . .
H15C H 0.7678 0.4124 0.3319 0.049 Uiso 1 1 calc R . .
C16 C 0.4573(4) 0.5854(3) 0.2767(2) 0.0269(6) Uani 1 1 d . . .
H16A H 0.4567 0.6020 0.3427 0.040 Uiso 1 1 calc R . .
H16B H 0.3473 0.6071 0.2645 0.040 Uiso 1 1 calc R . .
H16C H 0.5070 0.6442 0.2391 0.040 Uiso 1 1 calc R . .
C17 C 0.5620(3) -0.0395(3) 0.17695(18) 0.0185(6) Uani 1 1 d . . .
C18 C 0.3212(3) 0.1315(3) 0.08450(18) 0.0181(6) Uani 1 1 d . . .
C19 C 0.6346(3) 0.1039(3) 0.33247(18) 0.0202(6) Uani 1 1 d . . .
C20 C 0.4071(3) 0.3224(3) 0.4237(2) 0.0235(6) Uani 1 1 d . . .
O1 O 0.6346(2) -0.1538(2) 0.18126(14) 0.0270(5) Uani 1 1 d . . .
O2 O 0.2368(2) 0.1311(2) 0.03303(14) 0.0275(5) Uani 1 1 d . . .
O3 O 0.7396(2) 0.0079(2) 0.34489(15) 0.0306(5) Uani 1 1 d . . .
O4 O 0.3754(3) 0.3666(3) 0.49835(14) 0.0385(6) Uani 1 1 d . . .
P1 P 0.61241(8) 0.22256(7) 0.08244(4) 0.01575(16) Uani 1 1 d . . .
P2 P 0.57028(8) 0.40478(7) 0.24678(5) 0.01845(16) Uani 1 1 d . . .
S1 S 0.01766(8) 0.62358(7) 0.10951(5) 0.02371(17) Uani 1 1 d . . .
Si1 Si 0.20674(8) 0.06659(7) 0.35516(5) 0.01643(17) Uani 1 1 d . . .

loop_
_atom_site_aniso_label
_atom_site_aniso_U_11
_atom_site_aniso_U_22
_atom_site_aniso_U_33
_atom_site_aniso_U_23
_atom_site_aniso_U_13
_atom_site_aniso_U_12
Co1 0.0140(2) 0.0131(2) 0.0129(2) 0.00108(16) -0.00264(16) -0.00375(16)
Co2 0.0161(2) 0.0157(2) 0.0132(2) 0.00176(16) -0.00495(17) -0.00506(16)
C1 0.0182(14) 0.0169(13) 0.0241(14) -0.0038(11) -0.0028(11) -0.0016(10)
C2 0.0148(13) 0.0147(13) 0.0263(15) -0.0045(11) -0.0032(11) -0.0009(10)
C3 0.0161(13) 0.0134(13) 0.0221(14) -0.0008(11) -0.0047(11) -0.0042(10)
C4 0.0190(14) 0.0161(14) 0.0282(15) -0.0005(12) -0.0058(12) -0.0026(10)
C5 0.0179(14) 0.0181(14) 0.0211(14) 0.0040(11) -0.0055(11) -0.0030(10)
C6 0.0145(13) 0.0159(13) 0.0191(13) 0.0003(11) -0.0016(11) -0.0068(10)
C7 0.0132(12) 0.0169(13) 0.0120(12) -0.0007(10) -0.0016(10) -0.0053(10)
C8 0.0139(12) 0.0175(13) 0.0150(12) -0.0009(10) -0.0026(10) -0.0048(10)
C9 0.0278(16) 0.0288(16) 0.0291(16) 0.0023(13) -0.0074(13) -0.0156(12)
C10 0.0280(15) 0.0214(14) 0.0214(14) 0.0056(12) -0.0058(12) -0.0095(12)
C11 0.0388(18) 0.0216(15) 0.0310(16) 0.0010(13) 0.0113(14) -0.0109(13)
C12 0.0215(14) 0.0178(14) 0.0193(14) 0.0039(11) -0.0041(11) -0.0087(11)
C13 0.0171(14) 0.0231(15) 0.0289(15) -0.0014(12) -0.0030(12) -0.0041(11)
C14 0.0257(15) 0.0196(14) 0.0194(14) 0.0024(11) -0.0014(12) -0.0091(11)
C15 0.0303(17) 0.0401(19) 0.0351(17) 0.0052(15) -0.0123(14) -0.0194(14)
C16 0.0399(18) 0.0186(14) 0.0232(15) -0.0034(12) -0.0037(13) -0.0111(12)
C17 0.0163(13) 0.0241(16) 0.0157(13) 0.0004(11) -0.0026(11) -0.0076(12)
C18 0.0215(14) 0.0161(13) 0.0154(13) -0.0001(11) 0.0012(12) -0.0063(11)
C19 0.0201(14) 0.0268(15) 0.0150(13) 0.0008(11) -0.0020(11) -0.0099(12)
C20 0.0190(14) 0.0261(15) 0.0231(16) 0.0033(12) -0.0085(12) -0.0029(11)
O1 0.0284(11) 0.0159(11) 0.0315(11) 0.0035(8) -0.0079(9) 0.0001(8)
O2 0.0310(11) 0.0285(11) 0.0253(11) -0.0006(9) -0.0139(9) -0.0092(9)
O3 0.0228(11) 0.0306(12) 0.0318(11) 0.0054(9) -0.0096(9) 0.0011(9)
O4 0.0331(12) 0.0531(15) 0.0192(11) -0.0101(10) -0.0070(9) 0.0006(10)
P1 0.0161(3) 0.0161(3) 0.0145(3) 0.0012(3) -0.0016(3) -0.0052(3)
P2 0.0219(4) 0.0189(4) 0.0182(3) 0.0018(3) -0.0058(3) -0.0104(3)
S1 0.0220(4) 0.0208(4) 0.0252(4) 0.0082(3) -0.0074(3) -0.0023(3)
Si1 0.0176(4) 0.0156(4) 0.0157(3) 0.0016(3) -0.0014(3) -0.0058(3)

loop_
_atom_type_symbol
_atom_type_description
_atom_type_scat_dispersion_real
_atom_type_scat_dispersion_imag
_atom_type_scat_source
C C 0.0181 0.0091 'International Tables Vol C Tables 4.2.6.8 and 6.1.1.4'
H H 0.0000 0.0000 'International Tables Vol C Tables 4.2.6.8 and 6.1.1.4'
O O 0.0492 0.0322 'International Tables Vol C Tables 4.2.6.8 and 6.1.1.4'
Si Si 0.2541 0.3302 'International Tables Vol C Tables 4.2.6.8 and 6.1.1.4'
P P 0.2955 0.4335 'International Tables Vol C Tables 4.2.6.8 and 6.1.1.4'
S S 0.3331 0.5567 'International Tables Vol C Tables 4.2.6.8 and 6.1.1.4'
Co Co -2.3653 3.6143 'International Tables Vol C Tables 4.2.6.8 and 6.1.1.4'

loop_
_geom_angle_atom_site_label_1
_geom_angle_atom_site_label_2
_geom_angle_atom_site_label_3
_geom_angle
_geom_angle_site_symmetry_1
_geom_angle_site_symmetry_3
_geom_angle_publ_flag
C18 Co1 C17 102.45(12) . . ?
C18 Co1 C7 96.30(11) . . ?
C17 Co1 C7 142.86(11) . . ?
C18 Co1 C8 104.27(11) . . ?
C17 Co1 C8 103.97(11) . . ?
C7 Co1 C8 39.72(11) . . ?
C18 Co1 P1 100.73(9) . . ?
C17 Co1 P1 102.76(9) . . ?
C7 Co1 P1 104.87(8) . . ?
C8 Co1 P1 138.10(8) . . ?
C18 Co1 Co2 147.59(9) . . ?
C17 Co1 Co2 104.09(9) . . ?
C7 Co1 Co2 51.36(7) . . ?
C8 Co1 Co2 51.17(7) . . ?
P1 Co1 Co2 91.24(2) . . ?
C20 Co2 C19 98.28(12) . . ?
C20 Co2 C8 103.97(12) . . ?
C19 Co2 C8 108.03(12) . . ?
C20 Co2 C7 110.96(11) . . ?
C19 Co2 C7 139.99(12) . . ?
C8 Co2 C7 39.81(11) . . ?
C20 Co2 P2 97.92(10) . . ?
C19 Co2 P2 106.26(9) . . ?
C8 Co2 P2 135.69(8) . . ?
C7 Co2 P2 96.37(8) . . ?
C20 Co2 Co1 155.74(10) . . ?
C19 Co2 Co1 92.09(9) . . ?
C8 Co2 Co1 51.82(7) . . ?
C7 Co2 Co1 51.01(7) . . ?
P2 Co2 Co1 100.13(2) . . ?
C2 C1 C1 179.6(4) . 2_566 ?
C1 C2 C3 176.1(3) . . ?
C4 C3 C2 123.3(2) . . ?
C4 C3 C6 112.9(2) . . ?
C2 C3 C6 123.7(2) . . ?
C3 C4 S1 112.0(2) . . ?
C3 C4 H4 124.0 . . ?
S1 C4 H4 124.0 . . ?
C6 C5 S1 112.9(2) . . ?
C6 C5 H5 123.5 . . ?
S1 C5 H5 123.5 . . ?
C5 C6 C3 110.4(2) . . ?
C5 C6 C7 125.2(2) . . ?
C3 C6 C7 124.4(2) . . ?
C8 C7 C6 143.0(2) . . ?
C8 C7 Co1 71.22(15) . . ?
C6 C7 Co1 131.80(18) . . ?
C8 C7 Co2 70.06(15) . . ?
C6 C7 Co2 135.25(19) . . ?
Co1 C7 Co2 77.63(9) . . ?
C7 C8 Si1 153.1(2) . . ?
C7 C8 Co2 70.13(15) . . ?
Si1 C8 Co2 130.68(14) . . ?
C7 C8 Co1 69.06(15) . . ?
Si1 C8 Co1 126.87(14) . . ?
Co2 C8 Co1 77.02(9) . . ?
Si1 C9 H9A 109.5 . . ?
Si1 C9 H9B 109.5 . . ?
H9A C9 H9B 109.5 . . ?
Si1 C9 H9C 109.5 . . ?
H9A C9 H9C 109.5 . . ?
H9B C9 H9C 109.5 . . ?
Si1 C10 H10A 109.5 . . ?
Si1 C10 H10B 109.5 . . ?
H10A C10 H10B 109.5 . . ?
Si1 C10 H10C 109.5 . . ?
H10A C10 H10C 109.5 . . ?
H10B C10 H10C 109.5 . . ?
Si1 C11 H11A 109.5 . . ?
Si1 C11 H11B 109.5 . . ?
H11A C11 H11B 109.5 . . ?
Si1 C11 H11C 109.5 . . ?
H11A C11 H11C 109.5 . . ?
H11B C11 H11C 109.5 . . ?
P1 C12 P2 109.08(13) . . ?
P1 C12 H12A 109.9 . . ?
P2 C12 H12A 109.9 . . ?
P1 C12 H12B 109.9 . . ?
P2 C12 H12B 109.9 . . ?
H12A C12 H12B 108.3 . . ?
P1 C13 H13A 109.5 . . ?
P1 C13 H13B 109.5 . . ?
H13A C13 H13B 109.5 . . ?
P1 C13 H13C 109.5 . . ?
H13A C13 H13C 109.5 . . ?
H13B C13 H13C 109.5 . . ?
P1 C14 H14A 109.5 . . ?
P1 C14 H14B 109.5 . . ?
H14A C14 H14B 109.5 . . ?
P1 C14 H14C 109.5 . . ?
H14A C14 H14C 109.5 . . ?
H14B C14 H14C 109.5 . . ?
P2 C15 H15A 109.5 . . ?
P2 C15 H15B 109.5 . . ?
H15A C15 H15B 109.5 . . ?
P2 C15 H15C 109.5 . . ?
H15A C15 H15C 109.5 . . ?
H15B C15 H15C 109.5 . . ?
P2 C16 H16A 109.5 . . ?
P2 C16 H16B 109.5 . . ?
H16A C16 H16B 109.5 . . ?
P2 C16 H16C 109.5 . . ?
H16A C16 H16C 109.5 . . ?
H16B C16 H16C 109.5 . . ?
O1 C17 Co1 177.9(3) . . ?
O2 C18 Co1 177.1(2) . . ?
O3 C19 Co2 177.6(3) . . ?
O4 C20 Co2 176.4(3) . . ?
C14 P1 C13 101.98(13) . . ?
C14 P1 C12 102.20(12) . . ?
C13 P1 C12 103.75(13) . . ?
C14 P1 Co1 119.15(9) . . ?
C13 P1 Co1 115.73(10) . . ?
C12 P1 Co1 112.04(9) . . ?
C15 P2 C16 101.41(15) . . ?
C15 P2 C12 103.57(14) . . ?
C16 P2 C12 103.69(13) . . ?
C15 P2 Co2 118.92(11) . . ?
C16 P2 Co2 117.22(10) . . ?
C12 P2 Co2 110.17(9) . . ?
C4 S1 C5 91.67(13) . . ?
C8 Si1 C10 109.59(12) . . ?
C8 Si1 C9 108.69(13) . . ?
C10 Si1 C9 108.04(14) . . ?
C8 Si1 C11 110.39(12) . . ?
C10 Si1 C11 109.36(14) . . ?
C9 Si1 C11 110.74(15) . . ?

loop_
_geom_bond_atom_site_label_1
_geom_bond_atom_site_label_2
_geom_bond_distance
_geom_bond_site_symmetry_2
_geom_bond_publ_flag
Co1 C18 1.767(3) . ?
Co1 C17 1.795(3) . ?
Co1 C7 1.967(3) . ?
Co1 C8 1.994(3) . ?
Co1 P1 2.2021(7) . ?
Co1 Co2 2.4725(5) . ?
Co2 C20 1.781(3) . ?
Co2 C19 1.785(3) . ?
Co2 C8 1.977(3) . ?
Co2 C7 1.977(3) . ?
Co2 P2 2.2054(8) . ?
C1 C2 1.204(4) . ?
C1 C1 1.373(6) 2_566 ?
C2 C3 1.421(4) . ?
C3 C4 1.366(4) . ?
C3 C6 1.446(4) . ?
C4 S1 1.706(3) . ?
C4 H4 0.9500 . ?
C5 C6 1.371(4) . ?
C5 S1 1.718(3) . ?
C5 H5 0.9500 . ?
C6 C7 1.461(4) . ?
C7 C8 1.346(4) . ?
C8 Si1 1.853(3) . ?
C9 Si1 1.866(3) . ?
C9 H9A 0.9800 . ?
C9 H9B 0.9800 . ?
C9 H9C 0.9800 . ?
C10 Si1 1.862(3) . ?
C10 H10A 0.9800 . ?
C10 H10B 0.9800 . ?
C10 H10C 0.9800 . ?
C11 Si1 1.868(3) . ?
C11 H11A 0.9800 . ?
C11 H11B 0.9800 . ?
C11 H11C 0.9800 . ?
C12 P1 1.832(3) . ?
C12 P2 1.838(3) . ?
C12 H12A 0.9900 . ?
C12 H12B 0.9900 . ?
C13 P1 1.822(3) . ?
C13 H13A 0.9800 . ?
C13 H13B 0.9800 . ?
C13 H13C 0.9800 . ?
C14 P1 1.821(3) . ?
C14 H14A 0.9800 . ?
C14 H14B 0.9800 . ?
C14 H14C 0.9800 . ?
C15 P2 1.819(3) . ?
C15 H15A 0.9800 . ?
C15 H15B 0.9800 . ?
C15 H15C 0.9800 . ?
C16 P2 1.822(3) . ?
C16 H16A 0.9800 . ?
C16 H16B 0.9800 . ?
C16 H16C 0.9800 . ?
C17 O1 1.141(3) . ?
C18 O2 1.144(3) . ?
C19 O3 1.143(3) . ?
C20 O4 1.149(4) . ?

loop_
_geom_torsion_atom_site_label_1
_geom_torsion_atom_site_label_2
_geom_torsion_atom_site_label_3
_geom_torsion_atom_site_label_4
_geom_torsion
_geom_torsion_site_symmetry_1
_geom_torsion_site_symmetry_2
_geom_torsion_site_symmetry_3
_geom_torsion_site_symmetry_4
_geom_torsion_publ_flag
C18 Co1 Co2 C20 43.2(3) . . . . ?
C17 Co1 Co2 C20 -100.9(2) . . . . ?
C7 Co1 Co2 C20 47.5(2) . . . . ?
C8 Co1 Co2 C20 -4.2(2) . . . . ?
P1 Co1 Co2 C20 155.6(2) . . . . ?
C18 Co1 Co2 C19 158.76(18) . . . . ?
C17 Co1 Co2 C19 14.67(12) . . . . ?
C7 Co1 Co2 C19 163.05(13) . . . . ?
C8 Co1 Co2 C19 111.42(13) . . . . ?
P1 Co1 Co2 C19 -88.81(9) . . . . ?
C18 Co1 Co2 C8 47.34(18) . . . . ?
C17 Co1 Co2 C8 -96.75(13) . . . . ?
C7 Co1 Co2 C8 51.63(14) . . . . ?
P1 Co1 Co2 C8 159.77(10) . . . . ?
C18 Co1 Co2 C7 -4.29(18) . . . . ?
C17 Co1 Co2 C7 -148.39(13) . . . . ?
C8 Co1 Co2 C7 -51.63(14) . . . . ?
P1 Co1 Co2 C7 108.13(9) . . . . ?
C18 Co1 Co2 P2 -94.31(16) . . . . ?
C17 Co1 Co2 P2 121.59(9) . . . . ?
C7 Co1 Co2 P2 -90.02(10) . . . . ?
C8 Co1 Co2 P2 -141.65(10) . . . . ?
P1 Co1 Co2 P2 18.11(3) . . . . ?
C2 C3 C4 S1 -174.6(2) . . . . ?
C6 C3 C4 S1 2.1(3) . . . . ?
S1 C5 C6 C3 -0.1(3) . . . . ?
S1 C5 C6 C7 -179.4(2) . . . . ?
C4 C3 C6 C5 -1.3(3) . . . . ?
C2 C3 C6 C5 175.3(2) . . . . ?
C4 C3 C6 C7 178.0(2) . . . . ?
C2 C3 C6 C7 -5.4(4) . . . . ?
C5 C6 C7 C8 -120.4(4) . . . . ?
C3 C6 C7 C8 60.4(5) . . . . ?
C5 C6 C7 Co1 -2.4(4) . . . . ?
C3 C6 C7 Co1 178.4(2) . . . . ?
C5 C6 C7 Co2 117.2(3) . . . . ?
C3 C6 C7 Co2 -62.0(4) . . . . ?
C18 Co1 C7 C8 104.79(16) . . . . ?
C17 Co1 C7 C8 -15.5(3) . . . . ?
P1 Co1 C7 C8 -152.32(14) . . . . ?
Co2 Co1 C7 C8 -72.90(14) . . . . ?
C18 Co1 C7 C6 -41.1(3) . . . . ?
C17 Co1 C7 C6 -161.5(2) . . . . ?
C8 Co1 C7 C6 -145.9(3) . . . . ?
P1 Co1 C7 C6 61.8(2) . . . . ?
Co2 Co1 C7 C6 141.2(3) . . . . ?
C18 Co1 C7 Co2 177.69(10) . . . . ?
C17 Co1 C7 Co2 57.4(2) . . . . ?
C8 Co1 C7 Co2 72.90(14) . . . . ?
P1 Co1 C7 Co2 -79.42(7) . . . . ?
C20 Co2 C7 C8 -86.80(18) . . . . ?
C19 Co2 C7 C8 47.3(2) . . . . ?
P2 Co2 C7 C8 172.17(14) . . . . ?
Co1 Co2 C7 C8 74.28(15) . . . . ?
C20 Co2 C7 C6 60.5(3) . . . . ?
C19 Co2 C7 C6 -165.4(2) . . . . ?
C8 Co2 C7 C6 147.3(3) . . . . ?
P2 Co2 C7 C6 -40.5(3) . . . . ?
Co1 Co2 C7 C6 -138.4(3) . . . . ?
C20 Co2 C7 Co1 -161.08(11) . . . . ?
C19 Co2 C7 Co1 -26.94(19) . . . . ?
C8 Co2 C7 Co1 -74.28(15) . . . . ?
P2 Co2 C7 Co1 97.90(6) . . . . ?
C6 C7 C8 Si1 4.2(7) . . . . ?
Co1 C7 C8 Si1 -131.7(4) . . . . ?
Co2 C7 C8 Si1 145.0(5) . . . . ?
C6 C7 C8 Co2 -140.8(4) . . . . ?
Co1 C7 C8 Co2 83.26(7) . . . . ?
C6 C7 C8 Co1 136.0(4) . . . . ?
Co2 C7 C8 Co1 -83.26(7) . . . . ?
C20 Co2 C8 C7 106.10(17) . . . . ?
C19 Co2 C8 C7 -150.19(16) . . . . ?
P2 Co2 C8 C7 -11.2(2) . . . . ?
Co1 Co2 C8 C7 -72.14(14) . . . . ?
C20 Co2 C8 Si1 -53.9(2) . . . . ?
C19 Co2 C8 Si1 49.8(2) . . . . ?
C7 Co2 C8 Si1 -160.0(3) . . . . ?
P2 Co2 C8 Si1 -171.16(10) . . . . ?
Co1 Co2 C8 Si1 127.9(2) . . . . ?
C20 Co2 C8 Co1 178.24(10) . . . . ?
C19 Co2 C8 Co1 -78.05(11) . . . . ?
C7 Co2 C8 Co1 72.14(14) . . . . ?
P2 Co2 C8 Co1 60.97(12) . . . . ?
C18 Co1 C8 C7 -82.58(17) . . . . ?
C17 Co1 C8 C7 170.41(16) . . . . ?
P1 Co1 C8 C7 42.2(2) . . . . ?
Co2 Co1 C8 C7 73.42(15) . . . . ?
C18 Co1 C8 Si1 72.44(18) . . . . ?
C17 Co1 C8 Si1 -34.57(19) . . . . ?
C7 Co1 C8 Si1 155.0(3) . . . . ?
P1 Co1 C8 Si1 -162.73(9) . . . . ?
Co2 Co1 C8 Si1 -131.6(2) . . . . ?
C18 Co1 C8 Co2 -156.00(10) . . . . ?
C17 Co1 C8 Co2 96.99(11) . . . . ?
C7 Co1 C8 Co2 -73.42(15) . . . . ?
P1 Co1 C8 Co2 -31.18(14) . . . . ?
P2 C12 P1 C14 174.92(14) . . . . ?
P2 C12 P1 C13 -79.33(16) . . . . ?
P2 C12 P1 Co1 46.22(15) . . . . ?
C18 Co1 P1 C14 -7.36(13) . . . . ?
C17 Co1 P1 C14 98.17(14) . . . . ?
C7 Co1 P1 C14 -106.91(13) . . . . ?
C8 Co1 P1 C14 -133.30(15) . . . . ?
Co2 Co1 P1 C14 -157.09(10) . . . . ?
C18 Co1 P1 C13 -129.55(14) . . . . ?
C17 Co1 P1 C13 -24.01(14) . . . . ?
C7 Co1 P1 C13 130.91(13) . . . . ?
C8 Co1 P1 C13 104.52(16) . . . . ?
Co2 Co1 P1 C13 80.73(11) . . . . ?
C18 Co1 P1 C12 111.78(13) . . . . ?
C17 Co1 P1 C12 -142.69(13) . . . . ?
C7 Co1 P1 C12 12.23(12) . . . . ?
C8 Co1 P1 C12 -14.16(15) . . . . ?
Co2 Co1 P1 C12 -37.95(10) . . . . ?
P1 C12 P2 C15 99.78(16) . . . . ?
P1 C12 P2 C16 -154.66(15) . . . . ?
P1 C12 P2 Co2 -28.44(16) . . . . ?
C20 Co2 P2 C15 79.86(16) . . . . ?
C19 Co2 P2 C15 -21.21(16) . . . . ?
C8 Co2 P2 C15 -160.69(16) . . . . ?
C7 Co2 P2 C15 -167.87(15) . . . . ?
Co1 Co2 P2 C15 -116.41(13) . . . . ?
C20 Co2 P2 C16 -42.71(15) . . . . ?
C19 Co2 P2 C16 -143.78(15) . . . . ?
C8 Co2 P2 C16 76.74(16) . . . . ?
C7 Co2 P2 C16 69.56(14) . . . . ?
Co1 Co2 P2 C16 121.02(12) . . . . ?
C20 Co2 P2 C12 -160.89(13) . . . . ?
C19 Co2 P2 C12 98.03(13) . . . . ?
C8 Co2 P2 C12 -41.45(15) . . . . ?
C7 Co2 P2 C12 -48.62(12) . . . . ?
Co1 Co2 P2 C12 2.83(10) . . . . ?
C3 C4 S1 C5 -1.8(2) . . . . ?
C6 C5 S1 C4 1.1(2) . . . . ?
C7 C8 Si1 C10 -168.4(4) . . . . ?
Co2 C8 Si1 C10 -33.7(2) . . . . ?
Co1 C8 Si1 C10 72.22(19) . . . . ?
C7 C8 Si1 C9 73.8(5) . . . . ?
Co2 C8 Si1 C9 -151.57(18) . . . . ?
Co1 C8 Si1 C9 -45.6(2) . . . . ?
C7 C8 Si1 C11 -47.9(5) . . . . ?
Co2 C8 Si1 C11 86.8(2) . . . . ?
Co1 C8 Si1 C11 -167.27(17) . . . . ?
